data_2213632
loop_
_publ_author_name
'Zhi-Hui Liu'
'Yong-Cai Qiu'
'Ying-Hua Li'
'Rong-Hua Zeng'
'Hong Deng'

_publ_section_title
;
 2-Hydroxy-3-methoxybenzoic acid
;
_journal_coeditor_code ZL2011
_journal_issue 5
_journal_name_full 'Acta Crystallographica Section E'
_journal_page_first o2616
_journal_page_last o2617
_journal_paper_doi 10.1107/S1600536807018739
_journal_volume 63
_journal_year 2007
_chemical_formula_iupac 'C8 H8 O4'
_chemical_formula_moiety 'C8 H8 O4'
_chemical_formula_sum 'C8 H8 O4'
_chemical_formula_weight 168.14
_chemical_name_systematic
;
2-Hydroxy-3-methoxybenzoic acid
;
_space_group_IT_number 14
_symmetry_cell_setting monoclinic
_symmetry_space_group_name_Hall '-P 2yn'
_symmetry_space_group_name_H-M 'P 1 21/n 1'
_atom_sites_solution_hydrogens geom
_atom_sites_solution_primary direct
_atom_sites_solution_secondary difmap
_audit_creation_method SHELXL-97
_cell_angle_alpha 90.00
_cell_angle_beta 94.319(2)
_cell_angle_gamma 90.00
_cell_formula_units_Z 4
_cell_length_a 3.8668(2)
_cell_length_b 27.9090(11)
_cell_length_c 7.0885(3)
_cell_measurement_reflns_used 2100
_cell_measurement_temperature 293(2)
_cell_measurement_theta_max 26.00
_cell_measurement_theta_min 2.16
_cell_volume 762.81(6)
_computing_cell_refinement 'SAINT (Bruker, 2004)'
_computing_data_collection 'APEXII (Bruker, 2004)'
_computing_data_reduction SAINT
_computing_molecular_graphics 'SHELXTL (Bruker, 2004)'
_computing_publication_material SHELXTL
_computing_structure_refinement 'SHELXL97 (Sheldrick, 1997)'
_computing_structure_solution 'SHELXS97 (Sheldrick, 1997)'
_diffrn_ambient_temperature 293(2)
_diffrn_measured_fraction_theta_full 0.980
_diffrn_measured_fraction_theta_max 0.980
_diffrn_measurement_device_type 'Bruker APEXII area-detector'
_diffrn_measurement_method '\f and \w'
_diffrn_radiation_monochromator graphite
_diffrn_radiation_source 'fine-focus sealed tube'
_diffrn_radiation_type MoK\a
_diffrn_radiation_wavelength 0.71073
_diffrn_reflns_av_R_equivalents 0.0239
_diffrn_reflns_av_sigmaI/netI 0.0214
_diffrn_reflns_limit_h_max 4
_diffrn_reflns_limit_h_min -4
_diffrn_reflns_limit_k_max 33
_diffrn_reflns_limit_k_min -30
_diffrn_reflns_limit_l_max 6
_diffrn_reflns_limit_l_min -8
_diffrn_reflns_number 4322
_diffrn_reflns_theta_full 25.18
_diffrn_reflns_theta_max 25.18
_diffrn_reflns_theta_min 1.46
_diffrn_standards_number 0
_exptl_absorpt_coefficient_mu 0.119
_exptl_absorpt_correction_type none
_exptl_crystal_colour yellow
_exptl_crystal_density_diffrn 1.464
_exptl_crystal_density_method 'not measured'
_exptl_crystal_description lamellar
_exptl_crystal_F_000 352
_exptl_crystal_size_max 0.20
_exptl_crystal_size_mid 0.18
_exptl_crystal_size_min 0.15
_refine_diff_density_max 0.115
_refine_diff_density_min -0.189
_refine_ls_extinction_method none
_refine_ls_goodness_of_fit_ref 1.054
_refine_ls_hydrogen_treatment constr
_refine_ls_matrix_type full
_refine_ls_number_parameters 112
_refine_ls_number_reflns 1346
_refine_ls_number_restraints 0
_refine_ls_restrained_S_all 1.054
_refine_ls_R_factor_all 0.0495
_refine_ls_R_factor_gt 0.0383
_refine_ls_shift/su_max 0.001
_refine_ls_shift/su_mean 0.000
_refine_ls_structure_factor_coef Fsqd
_refine_ls_weighting_details 'calc w=1/[\s^2^(Fo^2^)+(0.069P)^2^+0.0476P] where P=(Fo^2^+2Fc^2^)/3'
_refine_ls_weighting_scheme calc
_refine_ls_wR_factor_gt 0.1071
_refine_ls_wR_factor_ref 0.1164
_reflns_number_gt 1051
_reflns_number_total 1346
_reflns_threshold_expression I>2\s(I)
_cod_data_source_file zl2011.cif
_cod_data_source_block I
_cod_depositor_comments
;
The following automatic conversions were performed:
'_symmetry_cell_setting' value 'Monoclinic' changed to 'monoclinic'
according to '/home/saulius/struct/CIF-dictionaries/cif_core.dic'
dictionary named 'cif_core.dic' version 2.4.1 from 2010-06-29.

Automatic conversion script
Id: cif_fix_enum 1527 2010-12-29 10:47:43Z saulius 

The following automatic conversions were performed:

'_symmetry_cell_setting' value 'Monoclinic' changed to 'monoclinic'
according to /home/saulius/struct/CIF-dictionaries/cif_core.dic
dictionary named 'cif_core.dic' version 2.4.1 from 2010-06-29.

Automatic conversion script
Id: cif_fix_values 1715 2011-07-08 13:25:40Z adriana 
;
_cod_original_sg_symbol_H-M 'P 21/n'
_cod_database_code 2213632
_cod_database_fobs_code 2213632

loop_
_symmetry_equiv_pos_as_xyz
'x, y, z'
'-x+1/2, y+1/2, -z+1/2'
'-x, -y, -z'
'x-1/2, -y-1/2, z-1/2'

loop_
_atom_site_type_symbol
_atom_site_label
_atom_site_fract_x
_atom_site_fract_y
_atom_site_fract_z
_atom_site_U_iso_or_equiv
_atom_site_adp_type
_atom_site_calc_flag
_atom_site_refinement_flags
_atom_site_occupancy
C C1 0.4035(4) 0.17003(5) 0.1476(2) 0.0460(4) Uani d . 1
C C2 0.2917(4) 0.13424(5) 0.2686(2) 0.0447(4) Uani d . 1
C C3 0.2827(4) 0.08649(5) 0.20800(19) 0.0448(4) Uani d . 1
C C4 0.3878(4) 0.07488(6) 0.0281(2) 0.0550(4) Uani d . 1
H H4 0.3834 0.0432 -0.0123 0.066 Uiso calc R 1
C C5 0.4962(4) 0.11006(6) -0.0875(2) 0.0590(5) Uani d . 1
H H5 0.5648 0.1023 -0.2066 0.071 Uiso calc R 1
C C6 0.5044(4) 0.15738(6) -0.0276(2) 0.0530(4) Uani d . 1
H H6 0.5795 0.1810 -0.1075 0.064 Uiso calc R 1
C C7 0.1627(4) 0.04937(5) 0.3328(2) 0.0501(4) Uani d . 1
C C8 0.5193(5) 0.25334(6) 0.1062(2) 0.0618(5) Uani d . 1
H H8A 0.7517 0.2465 0.0753 0.093 Uiso calc R 1
H H8B 0.5167 0.2829 0.1755 0.093 Uiso calc R 1
H H8C 0.3711 0.2562 -0.0082 0.093 Uiso calc R 1
O O1 0.0536(3) 0.05803(4) 0.48888(16) 0.0623(4) Uani d . 1
O O2 0.1764(4) 0.00539(4) 0.26777(16) 0.0730(4) Uani d . 1
H H2 0.1122 -0.0134 0.3471 0.109 Uiso calc R 1
O O3 0.1979(3) 0.14855(4) 0.43896(16) 0.0610(4) Uani d . 1
H H3 0.1345 0.1253 0.4980 0.092 Uiso calc R 1
O O4 0.3980(3) 0.21545(4) 0.21884(15) 0.0578(4) Uani d . 1

loop_
_atom_site_aniso_label
_atom_site_aniso_U_11
_atom_site_aniso_U_22
_atom_site_aniso_U_33
_atom_site_aniso_U_12
_atom_site_aniso_U_13
_atom_site_aniso_U_23
C1 0.0465(9) 0.0449(8) 0.0462(9) 0.0002(6) 0.0014(7) 0.0042(6)
C2 0.0486(9) 0.0473(8) 0.0384(8) 0.0027(6) 0.0051(6) 0.0002(6)
C3 0.0486(9) 0.0440(8) 0.0417(8) 0.0034(6) 0.0027(6) -0.0001(6)
C4 0.0660(10) 0.0516(9) 0.0479(9) 0.0054(7) 0.0066(8) -0.0062(7)
C5 0.0654(11) 0.0698(11) 0.0426(8) 0.0059(8) 0.0106(8) -0.0023(8)
C6 0.0523(10) 0.0610(10) 0.0464(9) 0.0007(7) 0.0079(7) 0.0102(8)
C7 0.0620(10) 0.0408(8) 0.0476(9) 0.0025(7) 0.0047(8) -0.0034(7)
C8 0.0675(11) 0.0549(10) 0.0631(11) -0.0117(8) 0.0062(9) 0.0148(7)
O1 0.0964(9) 0.0413(6) 0.0516(7) -0.0021(5) 0.0202(6) -0.0002(5)
O2 0.1180(11) 0.0398(7) 0.0646(8) -0.0023(6) 0.0297(7) -0.0052(5)
O3 0.0970(9) 0.0423(6) 0.0464(7) -0.0032(6) 0.0230(6) -0.0018(5)
O4 0.0772(8) 0.0425(6) 0.0551(7) -0.0054(5) 0.0141(6) 0.0064(5)

loop_
_atom_type_symbol
_atom_type_description
_atom_type_scat_dispersion_real
_atom_type_scat_dispersion_imag
_atom_type_scat_source
C C 0.0033 0.0016 'International Tables Vol C Tables 4.2.6.8 and 6.1.1.4'
H H 0.0000 0.0000 'International Tables Vol C Tables 4.2.6.8 and 6.1.1.4'
O O 0.0106 0.0060 'International Tables Vol C Tables 4.2.6.8 and 6.1.1.4'

loop_
_geom_angle_atom_site_label_1
_geom_angle_atom_site_label_2
_geom_angle_atom_site_label_3
_geom_angle
O4 C1 C6 125.84(14)
O4 C1 C2 114.84(14)
C6 C1 C2 119.31(14)
O3 C2 C3 123.72(14)
O3 C2 C1 116.88(13)
C3 C2 C1 119.40(14)
C2 C3 C4 119.72(14)
C2 C3 C7 119.41(13)
C4 C3 C7 120.87(14)
C5 C4 C3 120.12(15)
C5 C4 H4 119.9
C3 C4 H4 119.9
C4 C5 C6 120.18(15)
C4 C5 H5 119.9
C6 C5 H5 119.9
C1 C6 C5 121.26(15)
C1 C6 H6 119.4
C5 C6 H6 119.4
O1 C7 O2 121.45(13)
O1 C7 C3 123.26(13)
O2 C7 C3 115.28(13)
O4 C8 H8A 109.5
O4 C8 H8B 109.5
H8A C8 H8B 109.5
O4 C8 H8C 109.5
H8A C8 H8C 109.5
H8B C8 H8C 109.5
C7 O2 H2 109.5
C2 O3 H3 109.5
C1 O4 C8 117.81(13)

loop_
_geom_bond_atom_site_label_1
_geom_bond_atom_site_label_2
_geom_bond_distance
C1 O4 1.3651(17)
C1 C6 1.376(2)
C1 C2 1.406(2)
C2 O3 1.3473(18)
C2 C3 1.400(2)
C3 C4 1.405(2)
C3 C7 1.460(2)
C4 C5 1.364(2)
C4 H4 0.9300
C5 C6 1.387(2)
C5 H5 0.9300
C6 H6 0.9300
C7 O1 1.2371(17)
C7 O2 1.3138(17)
C8 O4 1.4256(18)
C8 H8A 0.9600
C8 H8B 0.9600
C8 H8C 0.9600
O2 H2 0.8200
O3 H3 0.8200

loop_
_geom_hbond_atom_site_label_D
_geom_hbond_atom_site_label_H
_geom_hbond_atom_site_label_A
_geom_hbond_site_symmetry_A
_geom_hbond_distance_DH
_geom_hbond_distance_HA
_geom_hbond_distance_DA
_geom_hbond_angle_DHA
O2 H2 O1 3_556 0.82 1.85 2.6703(15) 175.5
O3 H3 O1 . 0.82 1.90 2.6169(14) 145.0

loop_
_cod_related_entry_id
_cod_related_entry_database
_cod_related_entry_code
1 ChemSpider 63328
